data_7000297
loop_
_publ_author_name
'Lee, Young Hoon'
'Harrowfield, Jack'
'Kim, Yang'
'Lim, Woo Taik'
'Park, Yu Cheol'
'Thu\'ery, Pierre'

_publ_section_title
;
 Functionalised azetidines as ligands: pyridyl-complemented
 coordination
;
_journal_issue 3
_journal_name_full 'Dalton Transactions'
_journal_page_first 434
_journal_page_last 442
_journal_paper_doi 10.1039/b812295d
_journal_year 2009
_chemical_formula_sum 'C12 H17 Br2 Cu N3'
_chemical_formula_weight 426.65
_chemical_name_systematic
;
?
;
_space_group_IT_number 2
_symmetry_cell_setting triclinic
_symmetry_space_group_name_Hall '-P 1'
_symmetry_space_group_name_H-M 'P -1'
_atom_sites_solution_hydrogens geom
_atom_sites_solution_primary direct
_atom_sites_solution_secondary difmap
_audit_creation_method SHELXL-97
_cell_angle_alpha 91.05(3)
_cell_angle_beta 101.83(3)
_cell_angle_gamma 104.89(3)
_cell_formula_units_Z 4
_cell_length_a 9.2890(19)
_cell_length_b 10.078(2)
_cell_length_c 15.613(3)
_cell_measurement_reflns_used 5738
_cell_measurement_temperature 293(2)
_cell_measurement_theta_max 30.0
_cell_measurement_theta_min 1.45
_cell_volume 1378.6(5)
_computing_cell_refinement 'HKL2000 (Otwinowski & Minor, 1997)'
_computing_data_collection 'COLLECT (Hooft, 1998)'
_computing_data_reduction 'HKL2000 (Otwinowski & Minor, 1997)'
_computing_molecular_graphics 'SHELXTL (Sheldrick, 1999)'
_computing_publication_material 'SHELXTL (Sheldrick, 1999); PLATON (Spek, 2003)'
_computing_structure_refinement 'SHELXL-97 (Sheldrick, 1997)'
_computing_structure_solution 'SHELXS-97 (Sheldrick, 1997)'
_diffrn_ambient_temperature 293(2)
_diffrn_detector_area_resol_mean 0
_diffrn_measured_fraction_theta_full 0.990
_diffrn_measured_fraction_theta_max 0.928
_diffrn_measurement_device_type 'ADSC Quantum 210'
_diffrn_measurement_method 'two \f and two \w scans with 2\% steps'
_diffrn_radiation_monochromator graphite
_diffrn_radiation_source 'Synchrotron Radiation'
_diffrn_radiation_type 'Synchrotron Radiation'
_diffrn_radiation_wavelength 0.76999
_diffrn_reflns_av_R_equivalents 0.0000
_diffrn_reflns_av_sigmaI/netI 0.0159
_diffrn_reflns_limit_h_max 12
_diffrn_reflns_limit_h_min 0
_diffrn_reflns_limit_k_max 11
_diffrn_reflns_limit_k_min -11
_diffrn_reflns_limit_l_max 19
_diffrn_reflns_limit_l_min -20
_diffrn_reflns_number 5738
_diffrn_reflns_theta_full 27.50
_diffrn_reflns_theta_max 30.00
_diffrn_reflns_theta_min 1.45
_diffrn_standards_decay_% 0
_diffrn_standards_interval_count 0
_diffrn_standards_interval_time 0
_diffrn_standards_number 0
_exptl_absorpt_coefficient_mu 7.363
_exptl_absorpt_correction_T_max 0.788
_exptl_absorpt_correction_T_min 0.564
_exptl_absorpt_correction_type multi-scan
_exptl_absorpt_process_details 'SCALEPACK (Otwinowski & Minor, 1997)'
_exptl_crystal_colour 'transparent green'
_exptl_crystal_density_diffrn 1.998
_exptl_crystal_density_method 'not measured'
_exptl_crystal_description irregular
_exptl_crystal_F_000 812
_exptl_crystal_size_max 0.12
_exptl_crystal_size_mid 0.10
_exptl_crystal_size_min 0.06
_refine_diff_density_max 1.683
_refine_diff_density_min -3.436
_refine_diff_density_rms 0.423
_refine_ls_extinction_method none
_refine_ls_goodness_of_fit_ref 1.108
_refine_ls_hydrogen_treatment constr
_refine_ls_matrix_type full
_refine_ls_number_parameters 312
_refine_ls_number_reflns 5738
_refine_ls_number_restraints 0
_refine_ls_restrained_S_all 1.108
_refine_ls_R_factor_all 0.0693
_refine_ls_R_factor_gt 0.0687
_refine_ls_shift/su_max 0.001
_refine_ls_shift/su_mean 0.000
_refine_ls_structure_factor_coef Fsqd
_refine_ls_weighting_details 'calc w=1/[\s^2^(Fo^2^)+(0.1520P)^2^+3.5230P] where P=(Fo^2^+2Fc^2^)/3'
_refine_ls_weighting_scheme calc
_refine_ls_wR_factor_gt 0.1902
_refine_ls_wR_factor_ref 0.1913
_reflns_number_gt 5564
_reflns_number_total 5738
_reflns_threshold_expression >2sigma(I)
_cod_data_source_file b812295d.txt
_cod_data_source_block yk0618
_cod_original_cell_volume 1378.7(5)
_cod_database_code 7000297

loop_
_symmetry_equiv_pos_as_xyz
'x, y, z'
'-x, -y, -z'

loop_
_atom_site_label
_atom_site_type_symbol
_atom_site_fract_x
_atom_site_fract_y
_atom_site_fract_z
_atom_site_U_iso_or_equiv
_atom_site_adp_type
_atom_site_occupancy
_atom_site_symmetry_multiplicity
_atom_site_calc_flag
_atom_site_refinement_flags
_atom_site_disorder_assembly
_atom_site_disorder_group
Cu1 Cu 0.73695(6) 0.99132(6) 0.11741(3) 0.01084(18) Uani 1 1 d . . .
Cu2 Cu 0.25807(6) 0.61848(6) 0.38212(3) 0.01034(18) Uani 1 1 d . . .
Br1 Br 0.97771(5) 1.14861(5) 0.08487(3) 0.01394(17) Uani 1 1 d . . .
Br2 Br 0.5000 1.0000 0.0000 0.0171(2) Uani 1 2 d S . .
Br3 Br 0.01176(5) 0.66208(5) 0.41139(3) 0.01362(17) Uani 1 1 d . . .
Br4 Br 0.50036(5) 0.72488(6) 0.49060(3) 0.01586(17) Uani 1 1 d . . .
N1 N 0.7595(4) 0.8333(5) 0.0477(2) 0.0133(8) Uani 1 1 d . . .
H1A H 0.6672 0.7774 0.0231 0.016 Uiso 1 1 calc R . .
H1B H 0.8081 0.8639 0.0047 0.016 Uiso 1 1 calc R . .
N2 N 0.7680(4) 0.8732(5) 0.2206(2) 0.0114(8) Uani 1 1 d . . .
N3 N 0.7134(4) 1.1375(5) 0.1995(3) 0.0124(8) Uani 1 1 d . . .
N4 N 0.2221(5) 0.4464(5) 0.4454(3) 0.0134(8) Uani 1 1 d . . .
H4A H 0.3117 0.4341 0.4740 0.016 Uiso 1 1 calc R . .
H4B H 0.1657 0.4527 0.4851 0.016 Uiso 1 1 calc R . .
N5 N 0.2268(4) 0.4860(5) 0.2744(2) 0.0112(8) Uani 1 1 d . . .
N6 N 0.2797(4) 0.7760(5) 0.3025(2) 0.0118(8) Uani 1 1 d . . .
C1 C 0.8493(5) 0.7579(6) 0.1085(3) 0.0167(10) Uani 1 1 d . . .
H1C H 0.9553 0.8105 0.1251 0.020 Uiso 1 1 calc R . .
H1D H 0.8442 0.6695 0.0808 0.020 Uiso 1 1 calc R . .
C2 C 0.7794(6) 0.7384(6) 0.1885(3) 0.0167(10) Uani 1 1 d . . .
H2A H 0.6788 0.6742 0.1732 0.020 Uiso 1 1 calc R . .
H2B H 0.8425 0.7012 0.2339 0.020 Uiso 1 1 calc R . .
C3 C 0.8974(5) 0.9638(5) 0.2885(3) 0.0123(9) Uani 1 1 d . . .
H3A H 0.9633 1.0377 0.2644 0.015 Uiso 1 1 calc R . .
H3B H 0.9565 0.9133 0.3270 0.015 Uiso 1 1 calc R . .
C4 C 0.6644(5) 0.8744(6) 0.2815(3) 0.0148(9) Uani 1 1 d . . .
H4C H 0.6534 0.7971 0.3179 0.018 Uiso 1 1 calc R . .
H4D H 0.5655 0.8856 0.2530 0.018 Uiso 1 1 calc R . .
C5 C 0.7777(5) 1.0094(6) 0.3291(3) 0.0139(9) Uani 1 1 d . . .
C6 C 0.8049(6) 1.0163(6) 0.4286(3) 0.0175(10) Uani 1 1 d . . .
H6A H 0.8866 1.0960 0.4529 0.026 Uiso 1 1 calc R . .
H6B H 0.8317 0.9349 0.4494 0.026 Uiso 1 1 calc R . .
H6C H 0.7137 1.0224 0.4464 0.026 Uiso 1 1 calc R . .
C7 C 0.7357(5) 1.1330(5) 0.2880(3) 0.0116(9) Uani 1 1 d . . .
C8 C 0.7215(5) 1.2431(6) 0.3399(3) 0.0158(10) Uani 1 1 d . . .
H8 H 0.7395 1.2413 0.4006 0.019 Uiso 1 1 calc R . .
C9 C 0.6809(6) 1.3532(6) 0.3005(4) 0.0197(11) Uani 1 1 d . . .
H9 H 0.6679 1.4242 0.3344 0.024 Uiso 1 1 calc R . .
C10 C 0.6594(6) 1.3580(6) 0.2098(3) 0.0193(10) Uani 1 1 d . . .
H10 H 0.6343 1.4325 0.1821 0.023 Uiso 1 1 calc R . .
C11 C 0.6767(5) 1.2475(6) 0.1623(3) 0.0160(10) Uani 1 1 d . . .
H11 H 0.6623 1.2494 0.1016 0.019 Uiso 1 1 calc R . .
C12 C 0.1412(5) 0.3291(6) 0.3806(3) 0.0157(10) Uani 1 1 d . . .
H12A H 0.0347 0.3282 0.3616 0.019 Uiso 1 1 calc R . .
H12B H 0.1463 0.2430 0.4062 0.019 Uiso 1 1 calc R . .
C13 C 0.2188(6) 0.3467(5) 0.3034(3) 0.0155(10) Uani 1 1 d . . .
H13A H 0.3208 0.3345 0.3208 0.019 Uiso 1 1 calc R . .
H13B H 0.1613 0.2784 0.2559 0.019 Uiso 1 1 calc R . .
C14 C 0.0968(5) 0.5113(5) 0.2080(3) 0.0135(9) Uani 1 1 d . . .
H14A H 0.0285 0.5505 0.2333 0.016 Uiso 1 1 calc R . .
H14B H 0.0404 0.4320 0.1676 0.016 Uiso 1 1 calc R . .
C15 C 0.3312(5) 0.5399(6) 0.2146(3) 0.0144(10) Uani 1 1 d . . .
H15A H 0.3440 0.4691 0.1761 0.017 Uiso 1 1 calc R . .
H15B H 0.4292 0.5995 0.2444 0.017 Uiso 1 1 calc R . .
C16 C 0.2157(5) 0.6191(5) 0.1695(3) 0.0125(9) Uani 1 1 d . . .
C17 C 0.1881(6) 0.6136(6) 0.0699(3) 0.0175(10) Uani 1 1 d . . .
H17A H 0.1071 0.6550 0.0474 0.026 Uiso 1 1 calc R . .
H17B H 0.1602 0.5194 0.0467 0.026 Uiso 1 1 calc R . .
H17C H 0.2795 0.6629 0.0527 0.026 Uiso 1 1 calc R . .
C18 C 0.2529(5) 0.7626(6) 0.2135(3) 0.0129(9) Uani 1 1 d . . .
C19 C 0.2638(5) 0.8782(6) 0.1657(3) 0.0169(10) Uani 1 1 d . . .
H19 H 0.2442 0.8682 0.1047 0.020 Uiso 1 1 calc R . .
C20 C 0.3037(5) 1.0084(6) 0.2083(3) 0.0160(10) Uani 1 1 d . . .
H20 H 0.3114 1.0858 0.1762 0.019 Uiso 1 1 calc R . .
C21 C 0.3321(5) 1.0221(6) 0.2994(3) 0.0161(10) Uani 1 1 d . . .
H21 H 0.3599 1.1084 0.3296 0.019 Uiso 1 1 calc R . .
C22 C 0.3177(5) 0.9037(6) 0.3437(3) 0.0144(9) Uani 1 1 d . . .
H22 H 0.3349 0.9120 0.4046 0.017 Uiso 1 1 calc R . .
Br5 Br 0.5000 0.5000 0.0000 0.0183(2) Uani 1 2 d S . .

loop_
_atom_site_aniso_label
_atom_site_aniso_U_11
_atom_site_aniso_U_22
_atom_site_aniso_U_33
_atom_site_aniso_U_23
_atom_site_aniso_U_13
_atom_site_aniso_U_12
Cu1 0.0096(3) 0.0140(4) 0.0081(3) -0.0002(2) -0.0015(2) 0.0045(2)
Cu2 0.0082(3) 0.0128(4) 0.0083(3) 0.0013(2) -0.0015(2) 0.0022(2)
Br1 0.0099(3) 0.0168(3) 0.0133(3) -0.00015(18) 0.00060(18) 0.00171(19)
Br2 0.0089(3) 0.0241(5) 0.0148(3) -0.0011(3) -0.0071(2) 0.0058(3)
Br3 0.0094(3) 0.0182(3) 0.0136(3) 0.00288(18) 0.00142(17) 0.00514(19)
Br4 0.0084(3) 0.0194(3) 0.0154(3) 0.00062(19) -0.00576(18) 0.00251(19)
N1 0.0087(17) 0.019(2) 0.0101(17) -0.0009(15) -0.0019(13) 0.0030(15)
N2 0.0073(17) 0.015(2) 0.0100(17) 0.0002(14) -0.0015(13) 0.0030(14)
N3 0.0082(17) 0.016(2) 0.0130(18) 0.0007(14) -0.0005(13) 0.0046(15)
N4 0.0100(17) 0.016(2) 0.0122(17) 0.0011(15) -0.0009(14) 0.0018(15)
N5 0.0052(16) 0.017(2) 0.0085(16) 0.0004(14) -0.0036(13) 0.0016(14)
N6 0.0086(17) 0.015(2) 0.0104(17) 0.0010(14) -0.0005(13) 0.0029(14)
C1 0.009(2) 0.022(3) 0.017(2) -0.0038(18) -0.0036(16) 0.0072(18)
C2 0.015(2) 0.019(3) 0.014(2) 0.0021(18) -0.0042(17) 0.0068(19)
C3 0.0040(18) 0.017(3) 0.0126(19) 0.0004(16) -0.0049(15) 0.0029(16)
C4 0.009(2) 0.021(3) 0.012(2) 0.0009(17) 0.0019(16) 0.0017(17)
C5 0.009(2) 0.021(3) 0.010(2) 0.0036(17) -0.0008(15) 0.0024(17)
C6 0.021(2) 0.017(3) 0.009(2) 0.0014(17) -0.0042(17) 0.0007(19)
C7 0.0035(18) 0.014(3) 0.015(2) -0.0021(16) -0.0010(15) 0.0006(15)
C8 0.010(2) 0.021(3) 0.014(2) -0.0056(18) -0.0017(16) 0.0020(18)
C9 0.014(2) 0.019(3) 0.026(3) -0.005(2) 0.0009(18) 0.0066(19)
C10 0.013(2) 0.021(3) 0.021(2) 0.0006(19) -0.0016(18) 0.0056(19)
C11 0.010(2) 0.020(3) 0.016(2) 0.0032(18) -0.0030(17) 0.0050(18)
C12 0.0051(19) 0.013(3) 0.023(2) 0.0036(18) -0.0056(16) -0.0027(16)
C13 0.014(2) 0.011(3) 0.017(2) -0.0012(17) -0.0050(17) 0.0033(17)
C14 0.0066(19) 0.020(3) 0.0112(19) -0.0002(17) -0.0045(15) 0.0041(17)
C15 0.008(2) 0.022(3) 0.013(2) 0.0024(18) -0.0005(16) 0.0063(18)
C16 0.0086(19) 0.016(3) 0.013(2) 0.0007(17) -0.0021(15) 0.0056(17)
C17 0.017(2) 0.024(3) 0.013(2) 0.0031(18) 0.0004(17) 0.010(2)
C18 0.007(4) 0.010(4) 0.012(4) 0.000(3) 0.000(3) -0.001(3)
C19 0.009(2) 0.026(3) 0.014(2) 0.0060(19) -0.0025(16) 0.0046(18)
C20 0.009(2) 0.016(3) 0.021(2) 0.0065(18) -0.0021(17) 0.0022(17)
C21 0.009(2) 0.015(3) 0.021(2) -0.0011(18) -0.0041(17) 0.0025(17)
C22 0.010(2) 0.019(3) 0.013(2) -0.0023(17) -0.0018(16) 0.0038(17)
Br5 0.0112(3) 0.0226(5) 0.0175(3) -0.0020(3) -0.0027(2) 0.0029(3)

loop_
_atom_type_symbol
_atom_type_description
_atom_type_scat_dispersion_real
_atom_type_scat_dispersion_imag
_atom_type_scat_source
C C 0.0033 0.0016 'International Tables Vol C Tables 4.2.6.8 and 6.1.1.4'
H H 0.0000 0.0000 'International Tables Vol C Tables 4.2.6.8 and 6.1.1.4'
N N 0.0061 0.0033 'International Tables Vol C Tables 4.2.6.8 and 6.1.1.4'
Cu Cu 0.3201 1.2651 'International Tables Vol C Tables 4.2.6.8 and 6.1.1.4'
Br Br -0.2901 2.4595 'International Tables Vol C Tables 4.2.6.8 and 6.1.1.4'

loop_
_geom_angle_atom_site_label_1
_geom_angle_atom_site_label_2
_geom_angle_atom_site_label_3
_geom_angle
_geom_angle_site_symmetry_1
_geom_angle_site_symmetry_3
_geom_angle_publ_flag
N1 Cu1 N3 173.48(17) . . ?
N1 Cu1 N2 84.30(17) . . ?
N3 Cu1 N2 89.26(17) . . ?
N1 Cu1 Br1 91.53(12) . . ?
N3 Cu1 Br1 92.20(12) . . ?
N2 Cu1 Br1 115.90(11) . . ?
N1 Cu1 Br2 89.71(12) . . ?
N3 Cu1 Br2 93.94(12) . . ?
N2 Cu1 Br2 132.89(11) . . ?
Br1 Cu1 Br2 110.93(3) . . ?
N4 Cu2 N6 172.06(17) . . ?
N4 Cu2 N5 84.13(17) . . ?
N6 Cu2 N5 88.43(16) . . ?
N4 Cu2 Br4 91.71(12) . . ?
N6 Cu2 Br4 95.05(12) . . ?
N5 Cu2 Br4 127.72(11) . . ?
N4 Cu2 Br3 90.29(12) . . ?
N6 Cu2 Br3 90.26(12) . . ?
N5 Cu2 Br3 114.46(11) . . ?
Br4 Cu2 Br3 117.66(3) . . ?
Cu1 Br2 Cu1 180.00(3) 2_675 . ?
C1 N1 Cu1 107.5(3) . . ?
C2 N2 C4 117.9(4) . . ?
C2 N2 C3 120.0(4) . . ?
C4 N2 C3 88.9(3) . . ?
C2 N2 Cu1 109.4(3) . . ?
C4 N2 Cu1 113.9(3) . . ?
C3 N2 Cu1 105.2(3) . . ?
C11 N3 C7 119.2(4) . . ?
C11 N3 Cu1 116.3(3) . . ?
C7 N3 Cu1 124.4(4) . . ?
C12 N4 Cu2 108.5(3) . . ?
C13 N5 C15 118.0(4) . . ?
C13 N5 C14 119.9(4) . . ?
C15 N5 C14 89.2(3) . . ?
C13 N5 Cu2 108.7(3) . . ?
C15 N5 Cu2 113.3(3) . . ?
C14 N5 Cu2 106.3(3) . . ?
C22 N6 C18 119.0(4) . . ?
C22 N6 Cu2 115.4(3) . . ?
C18 N6 Cu2 125.5(4) . . ?
N1 C1 C2 106.6(4) . . ?
N2 C2 C1 108.6(4) . . ?
N2 C3 C5 88.5(3) . . ?
N2 C4 C5 89.0(3) . . ?
C7 C5 C6 114.7(4) . . ?
C7 C5 C3 112.5(4) . . ?
C6 C5 C3 116.1(4) . . ?
C7 C5 C4 109.9(4) . . ?
C6 C5 C4 114.9(4) . . ?
C3 C5 C4 85.2(4) . . ?
N3 C7 C8 120.0(5) . . ?
N3 C7 C5 118.8(4) . . ?
C8 C7 C5 121.2(4) . . ?
C9 C8 C7 119.9(4) . . ?
C8 C9 C10 119.9(5) . . ?
C11 C10 C9 117.5(5) . . ?
N3 C11 C10 123.4(4) . . ?
N4 C12 C13 107.2(4) . . ?
N5 C13 C12 108.4(4) . . ?
N5 C14 C16 88.5(3) . . ?
N5 C15 C16 88.9(3) . . ?
C18 C16 C17 114.4(4) . . ?
C18 C16 C15 110.8(4) . . ?
C17 C16 C15 115.1(4) . . ?
C18 C16 C14 112.9(4) . . ?
C17 C16 C14 115.6(4) . . ?
C15 C16 C14 84.6(4) . . ?
N6 C18 C19 120.3(5) . . ?
N6 C18 C16 117.9(4) . . ?
C19 C18 C16 121.8(4) . . ?
C20 C19 C18 120.3(4) . . ?
C19 C20 C21 119.4(5) . . ?
C22 C21 C20 118.0(5) . . ?
N6 C22 C21 123.0(4) . . ?

loop_
_geom_bond_atom_site_label_1
_geom_bond_atom_site_label_2
_geom_bond_distance
_geom_bond_site_symmetry_2
_geom_bond_publ_flag
Cu1 N1 1.991(4) . ?
Cu1 N3 2.018(4) . ?
Cu1 N2 2.037(4) . ?
Cu1 Br1 2.5390(11) . ?
Cu1 Br2 2.5812(10) . ?
Cu2 N4 2.000(4) . ?
Cu2 N6 2.029(4) . ?
Cu2 N5 2.053(4) . ?
Cu2 Br4 2.4929(13) . ?
Cu2 Br3 2.5641(9) . ?
Br2 Cu1 2.5812(10) 2_675 ?
N1 C1 1.484(6) . ?
N2 C2 1.476(7) . ?
N2 C4 1.487(6) . ?
N2 C3 1.510(6) . ?
N3 C11 1.349(7) . ?
N3 C7 1.357(6) . ?
N4 C12 1.474(6) . ?
N5 C13 1.472(7) . ?
N5 C15 1.492(6) . ?
N5 C14 1.501(6) . ?
N6 C22 1.355(7) . ?
N6 C18 1.358(6) . ?
C1 C2 1.514(7) . ?
C3 C5 1.546(6) . ?
C4 C5 1.555(7) . ?
C5 C7 1.514(7) . ?
C5 C6 1.520(6) . ?
C7 C8 1.411(7) . ?
C8 C9 1.376(8) . ?
C9 C10 1.392(7) . ?
C10 C11 1.389(8) . ?
C12 C13 1.517(7) . ?
C14 C16 1.563(7) . ?
C15 C16 1.560(7) . ?
C16 C18 1.514(7) . ?
C16 C17 1.521(6) . ?
C18 C19 1.389(7) . ?
C19 C20 1.385(8) . ?
C20 C21 1.390(7) . ?
C21 C22 1.381(8) . ?
